data_4302199
loop_
_publ_author_name
'Lei Liu'
'Stanislav Ferdov'
'Cristina Coelho'
'Ying Kong'
'Lu\'is Mafra'
'Jin P. Li'
'Jin X. Dong'
'Uwe Kolitsch'
'Rute A. S\'a Ferreira'
'Ekkehart Tillmanns'
'Jo\~ao Rocha'
'Zhi Lin'

_publ_section_title
;
New Crystalline Layered Zinc Phosphate with 10-Membered-Ring Channels
Perpendicular to Layers
;
_journal_name_full 'Inorganic Chemistry'
_journal_page_first 4598
_journal_page_last 4600
_journal_paper_doi 10.1021/ic900107p
_journal_volume 48
_journal_year 2009
_chemical_formula_sum 'C12 H29 N4 O31.5 P8 Zn7'
_chemical_formula_weight 1438.74
_chemical_name_systematic
;
 ?
;
_space_group_IT_number 2
_symmetry_cell_setting triclinic
_symmetry_space_group_name_Hall '-P 1'
_symmetry_space_group_name_H-M 'P -1'
_atom_sites_solution_hydrogens geom
_atom_sites_solution_primary direct
_atom_sites_solution_secondary difmap
_audit_creation_method SHELXL-97
_cell_angle_alpha 98.220(4)
_cell_angle_beta 91.580(4)
_cell_angle_gamma 95.350(4)
_cell_formula_units_Z 2
_cell_length_a 9.962(4)
_cell_length_b 12.994(4)
_cell_length_c 21.134(4)
_cell_measurement_reflns_used 7851
_cell_measurement_temperature 150(2)
_cell_measurement_theta_max 24.99
_cell_measurement_theta_min 2.63
_cell_volume 2693.5(15)
_computing_cell_refinement 'BRUKER Smart'
_computing_data_collection 'BRUKER Smart'
_computing_data_reduction 'BRUKER Smart'
_computing_molecular_graphics 'SHELXL-97 (Sheldrick, 1997)'
_computing_publication_material 'SHELXL-97 (Sheldrick, 1997)'
_computing_structure_refinement 'SHELXL-97 (Sheldrick, 1997)'
_computing_structure_solution 'SHELXL-97 (Sheldrick, 1997)'
_diffrn_ambient_temperature 150(2)
_diffrn_measured_fraction_theta_full 0.919
_diffrn_measured_fraction_theta_max 0.919
_diffrn_radiation_monochromator graphite
_diffrn_radiation_source 'fine-focus sealed tube'
_diffrn_radiation_type MoK\a
_diffrn_radiation_wavelength 0.71073
_diffrn_reflns_av_R_equivalents 0.0495
_diffrn_reflns_av_sigmaI/netI 0.0559
_diffrn_reflns_limit_h_max 11
_diffrn_reflns_limit_h_min -11
_diffrn_reflns_limit_k_max 15
_diffrn_reflns_limit_k_min -15
_diffrn_reflns_limit_l_max 24
_diffrn_reflns_limit_l_min -25
_diffrn_reflns_number 37091
_diffrn_reflns_theta_full 25.02
_diffrn_reflns_theta_max 25.02
_diffrn_reflns_theta_min 2.92
_exptl_absorpt_coefficient_mu 3.383
_exptl_absorpt_correction_T_max 0.9053
_exptl_absorpt_correction_T_min 0.7284
_exptl_absorpt_correction_type multi-scan
_exptl_absorpt_process_details
;
 SADABS (Sheldrick, 1997)
;
_exptl_crystal_colour Colourless
_exptl_crystal_density_diffrn 1.774
_exptl_crystal_density_method 'not measured'
_exptl_crystal_description Prism
_exptl_crystal_F_000 1422
_exptl_crystal_size_max 0.10
_exptl_crystal_size_mid 0.04
_exptl_crystal_size_min 0.03
_refine_diff_density_max 2.319
_refine_diff_density_min -1.617
_refine_diff_density_rms 0.159
_refine_ls_extinction_method none
_refine_ls_goodness_of_fit_ref 1.037
_refine_ls_hydrogen_treatment mixed
_refine_ls_matrix_type full
_refine_ls_number_parameters 495
_refine_ls_number_reflns 8736
_refine_ls_number_restraints 9
_refine_ls_restrained_S_all 1.039
_refine_ls_R_factor_all 0.0873
_refine_ls_R_factor_gt 0.0564
_refine_ls_shift/su_max 0.001
_refine_ls_shift/su_mean 0.000
_refine_ls_structure_factor_coef Fsqd
_refine_ls_weighting_details 'calc w=1/[\s^2^(Fo^2^)+(0.0800P)^2^+15.0807P] where P=(Fo^2^+2Fc^2^)/3'
_refine_ls_weighting_scheme calc
_refine_ls_wR_factor_gt 0.1397
_refine_ls_wR_factor_ref 0.1570
_reflns_number_gt 6270
_reflns_number_total 8736
_reflns_threshold_expression >2sigma(I)
_cod_data_source_file ic900107p_si_002.cif
_cod_data_source_block znpo
_cod_depositor_comments
;
The following automatic conversions were performed:
'_symmetry_cell_setting' value 'Triclinic' changed to 'triclinic'
according to '/home/saulius/struct/CIF-dictionaries/cif_core.dic'
dictionary named 'cif_core.dic' version 2.4.1 from 2010-06-29.

Automatic conversion script
Id: cif_fix_enum 1527 2010-12-29 10:47:43Z saulius 
;
_cod_original_formula_sum 'C12 H29 N4 O31.50 P8 Zn7'
_cod_database_code 4302199

loop_
_symmetry_equiv_pos_as_xyz
'x, y, z'
'-x, -y, -z'

loop_
_atom_site_label
_atom_site_type_symbol
_atom_site_fract_x
_atom_site_fract_y
_atom_site_fract_z
_atom_site_U_iso_or_equiv
_atom_site_adp_type
_atom_site_occupancy
_atom_site_symmetry_multiplicity
_atom_site_calc_flag
_atom_site_refinement_flags
_atom_site_disorder_assembly
_atom_site_disorder_group
Zn1 Zn 0.18802(8) 0.99998(7) 0.70659(4) 0.0171(2) Uani 1 1 d . . .
Zn2 Zn -0.34607(8) 0.93114(7) 0.54558(4) 0.0175(2) Uani 1 1 d . . .
Zn3 Zn 0.11353(8) 0.89122(6) 0.50383(4) 0.0151(2) Uani 1 1 d . . .
Zn4 Zn -0.04204(8) 0.74127(6) 0.60844(4) 0.0156(2) Uani 1 1 d . . .
Zn5 Zn 0.34909(8) 0.71487(7) 0.60634(4) 0.0219(2) Uani 1 1 d . . .
Zn6 Zn 0.33426(10) 1.10231(9) 0.98423(4) 0.0335(3) Uani 1 1 d . . .
Zn7 Zn 0.14856(10) 0.83930(8) 0.86159(4) 0.0319(3) Uani 1 1 d . . .
P1 P 0.35797(18) 0.97428(14) 0.58651(8) 0.0148(4) Uani 1 1 d . . .
P2 P -0.05672(18) 0.98459(14) 0.60979(8) 0.0138(4) Uani 1 1 d . . .
P3 P 0.1792(2) 1.09051(19) 0.84822(10) 0.0290(5) Uani 1 1 d . . .
P4 P 0.1796(2) 0.75734(16) 0.72449(9) 0.0223(4) Uani 1 1 d . . .
P5 P 0.13325(19) 0.64175(15) 0.49900(9) 0.0192(4) Uani 1 1 d . . .
P6 P -0.3544(2) 0.68810(17) 0.56988(11) 0.0266(5) Uani 1 1 d . . .
P7 P 0.3508(2) 0.8547(2) 0.98322(11) 0.0351(6) Uani 1 1 d . . .
P8A P 0.0887(6) 1.2311(6) 1.0415(3) 0.0435(12) Uani 0.498(6) 1 d PD . .
P8B P 0.0626(6) 1.1698(6) 1.0340(3) 0.0435(12) Uani 0.502(6) 1 d PD . .
O1 O -0.2078(5) 0.9663(4) 0.6143(2) 0.0236(12) Uani 1 1 d . . .
O2 O 0.2766(5) 0.9937(4) 0.5249(2) 0.0175(11) Uani 1 1 d . . .
O3 O -0.0016(5) 0.8801(4) 0.5773(2) 0.0194(11) Uani 1 1 d . . .
O4 O 0.0065(5) 1.0129(4) 0.6775(2) 0.0188(11) Uani 1 1 d . . .
O5 O -0.0137(5) 1.0697(4) 0.5673(2) 0.0175(11) Uani 1 1 d . . .
O6 O 0.5069(5) 1.0071(4) 0.5783(2) 0.0236(12) Uani 1 1 d . . .
O7 O 0.3124(5) 1.0446(4) 0.6437(2) 0.0198(11) Uani 1 1 d . . .
O8 O 0.2256(6) 1.1061(4) 0.7819(2) 0.0267(12) Uani 1 1 d . . .
O9 O 0.2418(6) 0.8729(4) 0.7344(3) 0.0338(14) Uani 1 1 d . . .
O10 O 0.1642(6) 0.7220(5) 0.7905(3) 0.0352(14) Uani 1 1 d . . .
O11 O 0.0106(5) 0.6339(4) 0.5409(2) 0.0265(12) Uani 1 1 d . . .
O12 O 0.0754(7) 1.1754(6) 0.8631(3) 0.0484(17) Uani 1 1 d . . .
H1 H 0.0452 1.1725 0.8996 0.073 Uiso 1 1 calc R . .
O13 O 0.2973(6) 1.1155(5) 0.8963(3) 0.0423(16) Uani 1 1 d . . .
O14 O 0.1050(6) 0.9817(5) 0.8499(3) 0.0406(15) Uani 1 1 d . . .
O15 O 0.0401(6) 0.7423(5) 0.6909(2) 0.0359(15) Uani 1 1 d . . .
O16 O 0.3270(6) 0.8573(4) 0.5927(3) 0.0299(13) Uani 1 1 d . . .
O17 O -0.3670(6) 0.7776(4) 0.5307(3) 0.0332(14) Uani 1 1 d . . .
O18 O 0.2760(6) 0.6886(5) 0.6878(3) 0.0404(15) Uani 1 1 d . . .
O19 O 0.1465(5) 0.7453(4) 0.4712(2) 0.0240(12) Uani 1 1 d . . .
O20 O 0.2594(6) 0.6204(4) 0.5340(3) 0.0380(15) Uani 1 1 d . . .
O21 O 0.1059(6) 0.5524(4) 0.4401(3) 0.0328(14) Uani 1 1 d . . .
O22 O 0.5259(6) 0.6658(5) 0.6083(3) 0.0419(16) Uani 1 1 d . . .
O23 O -0.3424(8) 0.5913(5) 0.5159(4) 0.0566(19) Uani 1 1 d D . .
H2 H -0.3343 0.5376 0.5330 0.085 Uiso 1 1 calc RD . .
O24 O -0.2303(5) 0.7009(5) 0.6142(3) 0.0376(15) Uani 1 1 d . . .
O25 O 0.2170(7) 1.1865(7) 1.0377(4) 0.067(2) Uani 1 1 d D . .
O26 O -0.0126(6) 0.7853(6) 0.9028(3) 0.0496(18) Uani 1 1 d . . .
O27A O 0.0024(10) 1.2138(9) 0.9808(4) 0.092(2) Uani 1 1 d D . .
O27B O 0.0297 1.0496 1.0233 0.092(2) Uani 0.50 1 d PD . .
O27C O 0.123(2) 1.3497(13) 1.0474(10) 0.092(2) Uani 0.50 1 d PD . .
O28 O 0.3376(7) 0.9678(6) 1.0150(3) 0.0514(18) Uani 1 1 d . . .
O29 O 0.3126(6) 0.8398(6) 0.9125(3) 0.0474(18) Uani 1 1 d . . .
O30 O 0.2549(7) 0.7772(6) 1.0195(3) 0.0532(19) Uani 1 1 d . . .
O31 O 0.5107(6) 1.1803(6) 1.0055(3) 0.0475(17) Uani 1 1 d . . .
N1 N 0.3271(16) 0.3407(12) 0.6452(7) 0.106(4) Uiso 1 1 d . . .
N4 N 0.6648(12) 0.8395(9) 0.7842(6) 0.080(3) Uiso 1 1 d . . .
N3 N 0.6408(13) 1.0355(10) 0.7987(6) 0.088(3) Uiso 1 1 d . . .
C1 C 0.5381(16) 0.9721(12) 0.8373(7) 0.083(4) Uiso 1 1 d . . .
H1A H 0.5394 1.0074 0.8821 0.099 Uiso 1 1 calc R . .
H1B H 0.4459 0.9715 0.8185 0.099 Uiso 1 1 calc R . .
C2 C 0.5710(15) 0.8626(11) 0.8369(7) 0.079(4) Uiso 1 1 d . . .
H3A H 0.4877 0.8138 0.8296 0.094 Uiso 1 1 calc R . .
H3B H 0.6142 0.8547 0.8784 0.094 Uiso 1 1 calc R . .
C3 C 0.5932(16) 0.8813(12) 0.7238(7) 0.082(4) Uiso 1 1 d . . .
H4A H 0.6362 0.8548 0.6838 0.099 Uiso 1 1 calc R . .
H4B H 0.4965 0.8546 0.7197 0.099 Uiso 1 1 calc R . .
C4 C 0.7918(17) 0.9038(13) 0.7972(8) 0.094(5) Uiso 1 1 d . . .
H6A H 0.8453 0.8756 0.8298 0.113 Uiso 1 1 calc R . .
H6B H 0.8432 0.8995 0.7577 0.113 Uiso 1 1 calc R . .
C5 C 0.6058(19) 0.9903(13) 0.7327(8) 0.100(5) Uiso 1 1 d . . .
H8A H 0.5194 1.0147 0.7195 0.120 Uiso 1 1 calc R . .
H8B H 0.6762 1.0154 0.7048 0.120 Uiso 1 1 calc R . .
C6 C 0.776(2) 1.0088(17) 0.8191(11) 0.128(7) Uiso 1 1 d . . .
H9A H 0.8476 1.0540 0.8017 0.154 Uiso 1 1 calc R . .
H9B H 0.7868 1.0218 0.8664 0.154 Uiso 1 1 calc R . .
C7 C 0.3299(16) 0.3177(13) 0.7146(7) 0.086(4) Uiso 1 1 d . . .
H10A H 0.3334 0.2419 0.7149 0.103 Uiso 1 1 calc R . .
H10B H 0.4115 0.3552 0.7381 0.103 Uiso 1 1 calc R . .
C8 C 0.2945(16) 0.4521(12) 0.6458(8) 0.085(4) Uiso 1 1 d . . .
H11A H 0.3586 0.5004 0.6753 0.102 Uiso 1 1 calc R . .
H11B H 0.3017 0.4718 0.6024 0.102 Uiso 1 1 calc R . .
C9 C 0.1634(18) 0.4586(14) 0.6661(9) 0.103(5) Uiso 1 1 d . . .
H12A H 0.1040 0.4700 0.6300 0.124 Uiso 1 1 calc R . .
H12B H 0.1620 0.5188 0.7005 0.124 Uiso 1 1 calc R . .
C10 C 0.0973(17) 0.2686(13) 0.6449(8) 0.091(4) Uiso 1 1 d . . .
H13A H 0.0890 0.2070 0.6676 0.110 Uiso 1 1 calc R . .
H13B H 0.0147 0.2669 0.6174 0.110 Uiso 1 1 calc R . .
C11 C 0.2012(19) 0.2669(15) 0.6106(9) 0.108(5) Uiso 1 1 d . . .
H14A H 0.1791 0.2899 0.5692 0.130 Uiso 1 1 calc R . .
H14B H 0.2259 0.1943 0.6016 0.130 Uiso 1 1 calc R . .
C12 C 0.2119(18) 0.3507(15) 0.7455(9) 0.109(5) Uiso 1 1 d . . .
H15A H 0.2331 0.4180 0.7740 0.131 Uiso 1 1 calc R . .
H15B H 0.1735 0.2977 0.7710 0.131 Uiso 1 1 calc R . .
N2 N 0.1129(14) 0.3626(11) 0.6900(6) 0.096(4) Uiso 1 1 d . . .
OW O 0.567(11) 0.698(8) 0.398(6) 0.74(6) Uiso 1 1 d . . .
H4 H 0.208(6) 1.321(8) 1.053(5) 0.071 Uiso 1 1 d D . .
H3 H -0.019(10) 1.081(8) 0.993(4) 0.071 Uiso 1 1 d D . .

loop_
_atom_site_aniso_label
_atom_site_aniso_U_11
_atom_site_aniso_U_22
_atom_site_aniso_U_33
_atom_site_aniso_U_23
_atom_site_aniso_U_13
_atom_site_aniso_U_12
Zn1 0.0110(4) 0.0251(5) 0.0161(4) 0.0041(3) -0.0003(3) 0.0044(3)
Zn2 0.0066(4) 0.0279(5) 0.0199(4) 0.0092(4) 0.0011(3) 0.0030(3)
Zn3 0.0105(4) 0.0181(4) 0.0174(4) 0.0043(3) 0.0018(3) 0.0025(3)
Zn4 0.0093(4) 0.0192(4) 0.0191(4) 0.0043(3) 0.0013(3) 0.0032(3)
Zn5 0.0118(5) 0.0251(5) 0.0314(5) 0.0123(4) 0.0014(4) 0.0031(4)
Zn6 0.0185(5) 0.0600(7) 0.0222(5) 0.0025(5) -0.0028(4) 0.0118(5)
Zn7 0.0201(5) 0.0496(7) 0.0257(5) 0.0040(4) -0.0005(4) 0.0043(4)
P1 0.0074(9) 0.0198(10) 0.0183(9) 0.0053(7) 0.0002(7) 0.0032(7)
P2 0.0082(9) 0.0201(10) 0.0142(8) 0.0035(7) 0.0001(7) 0.0059(7)
P3 0.0244(12) 0.0443(14) 0.0190(10) 0.0026(9) -0.0019(9) 0.0108(10)
P4 0.0253(11) 0.0235(11) 0.0198(10) 0.0059(8) 0.0020(8) 0.0070(8)
P5 0.0173(10) 0.0171(10) 0.0230(10) 0.0011(8) 0.0012(8) 0.0041(8)
P6 0.0097(10) 0.0298(12) 0.0442(13) 0.0162(10) 0.0023(9) 0.0054(8)
P7 0.0218(12) 0.0533(15) 0.0303(12) 0.0060(11) -0.0039(9) 0.0055(10)
P8A 0.025(2) 0.069(4) 0.040(2) 0.014(3) 0.0114(17) 0.009(3)
P8B 0.025(2) 0.069(4) 0.040(2) 0.014(3) 0.0114(17) 0.009(3)
O1 0.011(3) 0.045(3) 0.016(2) 0.006(2) -0.001(2) 0.006(2)
O2 0.007(2) 0.028(3) 0.020(2) 0.010(2) 0.001(2) 0.005(2)
O3 0.015(3) 0.022(3) 0.021(3) 0.002(2) 0.008(2) 0.000(2)
O4 0.010(3) 0.032(3) 0.015(2) 0.004(2) -0.003(2) 0.004(2)
O5 0.016(3) 0.021(3) 0.017(2) 0.006(2) 0.000(2) 0.003(2)
O6 0.005(3) 0.040(3) 0.025(3) -0.001(2) 0.002(2) 0.002(2)
O7 0.015(3) 0.025(3) 0.020(3) 0.003(2) 0.003(2) 0.004(2)
O8 0.030(3) 0.029(3) 0.020(3) 0.000(2) -0.002(2) 0.003(2)
O9 0.039(4) 0.023(3) 0.041(3) 0.011(3) -0.010(3) 0.007(3)
O10 0.036(4) 0.054(4) 0.021(3) 0.016(3) -0.003(2) 0.011(3)
O11 0.027(3) 0.020(3) 0.030(3) -0.003(2) 0.003(2) -0.001(2)
O12 0.039(4) 0.071(5) 0.038(4) 0.003(3) 0.003(3) 0.025(3)
O13 0.036(4) 0.064(4) 0.024(3) -0.002(3) -0.012(3) 0.007(3)
O14 0.028(3) 0.052(4) 0.043(4) 0.012(3) 0.004(3) 0.003(3)
O15 0.034(3) 0.053(4) 0.020(3) 0.008(3) -0.009(2) -0.001(3)
O16 0.036(3) 0.027(3) 0.028(3) 0.008(2) 0.009(3) 0.006(3)
O17 0.028(3) 0.032(3) 0.041(3) 0.011(3) -0.001(3) 0.003(3)
O18 0.045(4) 0.036(4) 0.047(4) 0.019(3) 0.021(3) 0.016(3)
O19 0.029(3) 0.019(3) 0.024(3) 0.001(2) 0.002(2) 0.003(2)
O20 0.028(3) 0.025(3) 0.062(4) 0.007(3) -0.014(3) 0.010(3)
O21 0.045(4) 0.029(3) 0.024(3) 0.000(2) 0.006(3) 0.003(3)
O22 0.013(3) 0.064(4) 0.058(4) 0.033(3) 0.007(3) 0.009(3)
O23 0.075(5) 0.034(4) 0.065(5) 0.009(3) 0.000(4) 0.028(4)
O24 0.008(3) 0.060(4) 0.050(4) 0.027(3) 0.001(3) 0.002(3)
O25 0.039(4) 0.111(7) 0.054(4) 0.002(4) 0.009(3) 0.029(4)
O26 0.029(4) 0.074(5) 0.046(4) 0.010(3) 0.011(3) 0.002(3)
O27A 0.085(6) 0.114 0.081(5) 0.013(5) 0.020(4) 0.036(5)
O27B 0.085(6) 0.114 0.081(5) 0.013(5) 0.020(4) 0.036(5)
O27C 0.085(6) 0.114 0.081(5) 0.013(5) 0.020(4) 0.036(5)
O28 0.049(4) 0.069(5) 0.038(4) 0.007(3) 0.000(3) 0.013(4)
O29 0.026(4) 0.081(5) 0.033(3) 0.002(3) -0.009(3) 0.007(3)
O30 0.029(4) 0.075(5) 0.060(4) 0.030(4) -0.001(3) 0.003(3)
O31 0.023(3) 0.066(5) 0.052(4) 0.009(3) -0.012(3) 0.005(3)

loop_
_atom_type_symbol
_atom_type_description
_atom_type_scat_dispersion_real
_atom_type_scat_dispersion_imag
_atom_type_scat_source
H H 0.0000 0.0000 'International Tables Vol C Tables 4.2.6.8 and 6.1.1.4'
O O 0.0106 0.0060 'International Tables Vol C Tables 4.2.6.8 and 6.1.1.4'
P P 0.1023 0.0942 'International Tables Vol C Tables 4.2.6.8 and 6.1.1.4'
Zn Zn 0.2839 1.4301 'International Tables Vol C Tables 4.2.6.8 and 6.1.1.4'
C C 0.0033 0.0016 'International Tables Vol C Tables 4.2.6.8 and 6.1.1.4'
N N 0.0061 0.0033 'International Tables Vol C Tables 4.2.6.8 and 6.1.1.4'

loop_
_geom_angle_atom_site_label_1
_geom_angle_atom_site_label_2
_geom_angle_atom_site_label_3
_geom_angle
_geom_angle_site_symmetry_1
_geom_angle_site_symmetry_3
_geom_angle_publ_flag
O4 Zn1 O9 122.6(2) . . ?
O4 Zn1 O7 108.8(2) . . ?
O9 Zn1 O7 109.6(2) . . ?
O4 Zn1 O8 105.9(2) . . ?
O9 Zn1 O8 104.1(2) . . ?
O7 Zn1 O8 104.3(2) . . ?
O6 Zn2 O1 103.0(2) 1_455 . ?
O6 Zn2 O17 120.1(2) 1_455 . ?
O1 Zn2 O17 104.1(2) . . ?
O6 Zn2 O2 104.5(2) 1_455 2_576 ?
O1 Zn2 O2 104.8(2) . 2_576 ?
O17 Zn2 O2 118.3(2) . 2_576 ?
O5 Zn3 O3 111.2(2) 2_576 . ?
O5 Zn3 O19 102.1(2) 2_576 . ?
O3 Zn3 O19 104.9(2) . . ?
O5 Zn3 O2 108.5(2) 2_576 . ?
O3 Zn3 O2 113.0(2) . . ?
O19 Zn3 O2 116.6(2) . . ?
O15 Zn4 O24 107.1(3) . . ?
O15 Zn4 O11 115.5(3) . . ?
O24 Zn4 O11 102.3(3) . . ?
O15 Zn4 O3 111.1(2) . . ?
O24 Zn4 O3 113.9(2) . . ?
O11 Zn4 O3 106.7(2) . . ?
O22 Zn5 O16 120.8(3) . . ?
O22 Zn5 O18 103.9(3) . . ?
O16 Zn5 O18 110.3(2) . . ?
O22 Zn5 O20 101.7(3) . . ?
O16 Zn5 O20 107.9(2) . . ?
O18 Zn5 O20 112.1(3) . . ?
O13 Zn6 O25 108.9(3) . . ?
O13 Zn6 O31 104.7(3) . . ?
O25 Zn6 O31 101.8(3) . . ?
O13 Zn6 O28 123.2(3) . . ?
O25 Zn6 O28 108.5(3) . . ?
O31 Zn6 O28 107.6(3) . . ?
O29 Zn7 O26 112.7(3) . . ?
O29 Zn7 O14 113.1(3) . . ?
O26 Zn7 O14 102.2(3) . . ?
O29 Zn7 O10 102.6(3) . . ?
O26 Zn7 O10 100.8(3) . . ?
O14 Zn7 O10 124.9(2) . . ?
O7 P1 O6 107.7(3) . . ?
O7 P1 O16 111.9(3) . . ?
O6 P1 O16 113.9(3) . . ?
O7 P1 O2 108.5(3) . . ?
O6 P1 O2 107.8(3) . . ?
O16 P1 O2 106.8(3) . . ?
O1 P2 O4 108.5(3) . . ?
O1 P2 O5 112.9(3) . . ?
O4 P2 O5 111.3(3) . . ?
O1 P2 O3 109.1(3) . . ?
O4 P2 O3 108.6(3) . . ?
O5 P2 O3 106.4(3) . . ?
O13 P3 O8 109.9(3) . . ?
O13 P3 O14 112.5(4) . . ?
O8 P3 O14 113.0(3) . . ?
O13 P3 O12 109.0(4) . . ?
O8 P3 O12 103.3(3) . . ?
O14 P3 O12 108.6(4) . . ?
O18 P4 O15 110.9(4) . . ?
O18 P4 O10 107.5(3) . . ?
O15 P4 O10 107.6(3) . . ?
O18 P4 O9 109.5(4) . . ?
O15 P4 O9 112.8(3) . . ?
O10 P4 O9 108.4(3) . . ?
O20 P5 O11 111.1(4) . . ?
O20 P5 O19 114.0(3) . . ?
O11 P5 O19 111.5(3) . . ?
O20 P5 O21 106.9(3) . . ?
O11 P5 O21 106.7(3) . . ?
O19 P5 O21 106.2(3) . . ?
O22 P6 O24 107.7(4) 1_455 . ?
O22 P6 O17 114.0(4) 1_455 . ?
O24 P6 O17 114.8(3) . . ?
O22 P6 O23 109.3(4) 1_455 . ?
O24 P6 O23 108.3(4) . . ?
O17 P6 O23 102.4(4) . . ?
O29 P7 O31 110.9(4) . 2_677 ?
O29 P7 O28 111.4(4) . . ?
O31 P7 O28 113.0(4) 2_677 . ?
O29 P7 O30 110.8(4) . . ?
O31 P7 O30 102.5(4) 2_677 . ?
O28 P7 O30 107.8(4) . . ?
P8B P8A O26 77.4(8) . 2_577 ?
P8B P8A O25 79.8(9) . . ?
O26 P8A O25 115.4(6) 2_577 . ?
P8B P8A O27A 72.2(8) . . ?
O26 P8A O27A 112.9(6) 2_577 . ?
O25 P8A O27A 115.9(6) . . ?
P8B P8A O27C 171.3(13) . . ?
O26 P8A O27C 105.4(9) 2_577 . ?
O25 P8A O27C 105.8(10) . . ?
O27A P8A O27C 99.2(10) . . ?
P8B P8A H4 150(2) . . ?
O26 P8A H4 116(4) 2_577 . ?
O25 P8A H4 70(2) . . ?
O27A P8A H4 120(4) . . ?
O27C P8A H4 36.3(16) . . ?
P8A P8B O27A 76.4(9) . . ?
P8A P8B O26 70.8(8) . 2_577 ?
O27A P8B O26 111.9(6) . 2_577 ?
P8A P8B O25 68.9(8) . . ?
O27A P8B O25 113.0(6) . . ?
O26 P8B O25 108.1(6) 2_577 . ?
P8A P8B O27B 172.8(10) . . ?
O27A P8B O27B 109.5(6) . . ?
O26 P8B O27B 109.6(5) 2_577 . ?
O25 P8B O27B 104.5(5) . . ?
P8A P8B H3 149.8(16) . . ?
O27A P8B H3 73.4(14) . . ?
O26 P8B H3 120(4) 2_577 . ?
O25 P8B H3 125(4) . . ?
O27B P8B H3 36.5(12) . . ?
P2 O1 Zn2 128.9(3) . . ?
P1 O2 Zn3 112.3(3) . . ?
P1 O2 Zn2 127.2(3) . 2_576 ?
Zn3 O2 Zn2 116.9(2) . 2_576 ?
P2 O3 Zn3 116.6(3) . . ?
P2 O3 Zn4 123.2(3) . . ?
Zn3 O3 Zn4 120.2(3) . . ?
P2 O4 Zn1 128.4(3) . . ?
P2 O5 Zn3 128.2(3) . 2_576 ?
P1 O6 Zn2 132.8(3) . 1_655 ?
P1 O7 Zn1 125.2(3) . . ?
P3 O8 Zn1 123.0(3) . . ?
P4 O9 Zn1 133.9(3) . . ?
P4 O10 Zn7 113.8(4) . . ?
P5 O11 Zn4 127.2(3) . . ?
P3 O12 H1 109.5 . . ?
P3 O13 Zn6 137.5(4) . . ?
P3 O14 Zn7 138.7(4) . . ?
P4 O15 Zn4 140.2(4) . . ?
P1 O16 Zn5 161.9(4) . . ?
P6 O17 Zn2 137.6(4) . . ?
P4 O18 Zn5 123.4(4) . . ?
P5 O19 Zn3 134.4(3) . . ?
P5 O20 Zn5 124.0(4) . . ?
P6 O22 Zn5 130.4(4) 1_655 . ?
P6 O23 H2 109.5 . . ?
P6 O24 Zn4 136.3(4) . . ?
P8A O25 P8B 31.2(3) . . ?
P8A O25 Zn6 146.0(6) . . ?
P8B O25 Zn6 124.7(6) . . ?
P8A O26 P8B 31.7(3) 2_577 2_577 ?
P8A O26 Zn7 152.5(5) 2_577 . ?
P8B O26 Zn7 126.3(5) 2_577 . ?
P8B O27A P8A 31.5(3) . . ?
P8B O27B O27B 146.9(2) . 2_577 ?
P8B O27B H3 69(7) . . ?
O27B O27B H3 80(7) 2_577 . ?
P8A O27C H4 74(7) . . ?
P7 O28 Zn6 134.9(4) . . ?
P7 O29 Zn7 135.8(4) . . ?
P7 O31 Zn6 132.0(5) 2_677 . ?
OW N1 C8 118(4) 2_666 . ?
OW N1 C7 119(4) 2_666 . ?
C8 N1 C7 108.2(13) . . ?
OW N1 C11 98(4) 2_666 . ?
C8 N1 C11 106.9(13) . . ?
C7 N1 C11 104.9(13) . . ?
C4 N4 C2 110.8(12) . . ?
C4 N4 C3 105.5(11) . . ?
C2 N4 C3 103.5(11) . . ?
C5 N3 C6 111.2(14) . . ?
C5 N3 C1 102.9(12) . . ?
C6 N3 C1 104.7(13) . . ?
C2 C1 N3 112.0(12) . . ?
C2 C1 H1A 109.2 . . ?
N3 C1 H1A 109.2 . . ?
C2 C1 H1B 109.2 . . ?
N3 C1 H1B 109.2 . . ?
H1A C1 H1B 107.9 . . ?
C1 C2 N4 107.3(12) . . ?
C1 C2 H3A 110.3 . . ?
N4 C2 H3A 110.3 . . ?
C1 C2 H3B 110.3 . . ?
N4 C2 H3B 110.3 . . ?
H3A C2 H3B 108.5 . . ?
C5 C3 N4 110.1(12) . . ?
C5 C3 H4A 109.6 . . ?
N4 C3 H4A 109.6 . . ?
C5 C3 H4B 109.6 . . ?
N4 C3 H4B 109.6 . . ?
H4A C3 H4B 108.2 . . ?
C6 C4 N4 113.3(15) . . ?
C6 C4 H6A 108.9 . . ?
N4 C4 H6A 108.9 . . ?
C6 C4 H6B 108.9 . . ?
N4 C4 H6B 108.9 . . ?
H6A C4 H6B 107.7 . . ?
C3 C5 N3 112.6(14) . . ?
C3 C5 H8A 109.1 . . ?
N3 C5 H8A 109.1 . . ?
C3 C5 H8B 109.1 . . ?
N3 C5 H8B 109.1 . . ?
H8A C5 H8B 107.8 . . ?
C4 C6 N3 110.6(16) . . ?
C4 C6 H9A 109.5 . . ?
N3 C6 H9A 109.5 . . ?
C4 C6 H9B 109.5 . . ?
N3 C6 H9B 109.5 . . ?
H9A C6 H9B 108.1 . . ?
C12 C7 N1 109.9(14) . . ?
C12 C7 H10A 109.7 . . ?
N1 C7 H10A 109.7 . . ?
C12 C7 H10B 109.7 . . ?
N1 C7 H10B 109.7 . . ?
H10A C7 H10B 108.2 . . ?
C9 C8 N1 107.9(14) . . ?
C9 C8 H11A 110.1 . . ?
N1 C8 H11A 110.1 . . ?
C9 C8 H11B 110.1 . . ?
N1 C8 H11B 110.1 . . ?
H11A C8 H11B 108.4 . . ?
C8 C9 N2 110.6(15) . . ?
C8 C9 H12A 109.5 . . ?
N2 C9 H12A 109.5 . . ?
C8 C9 H12B 109.5 . . ?
N2 C9 H12B 109.5 . . ?
H12A C9 H12B 108.1 . . ?
C11 C10 N2 108.1(15) . . ?
C11 C10 H13A 110.1 . . ?
N2 C10 H13A 110.1 . . ?
C11 C10 H13B 110.1 . . ?
N2 C10 H13B 110.1 . . ?
H13A C10 H13B 108.4 . . ?
C10 C11 N1 111.9(16) . . ?
C10 C11 H14A 109.2 . . ?
N1 C11 H14A 109.2 . . ?
C10 C11 H14B 109.2 . . ?
N1 C11 H14B 109.2 . . ?
H14A C11 H14B 107.9 . . ?
C7 C12 N2 104.6(14) . . ?
C7 C12 H15A 110.8 . . ?
N2 C12 H15A 110.8 . . ?
C7 C12 H15B 110.8 . . ?
N2 C12 H15B 110.8 . . ?
H15A C12 H15B 108.9 . . ?
C10 N2 C9 117.0(14) . . ?
C10 N2 C12 110.0(13) . . ?
C9 N2 C12 105.9(13) . . ?

loop_
_geom_bond_atom_site_label_1
_geom_bond_atom_site_label_2
_geom_bond_distance
_geom_bond_site_symmetry_2
_geom_bond_publ_flag
Zn1 O4 1.924(5) . ?
Zn1 O9 1.946(5) . ?
Zn1 O7 1.954(5) . ?
Zn1 O8 1.953(5) . ?
Zn2 O6 1.930(5) 1_455 ?
Zn2 O1 1.950(5) . ?
Zn2 O17 1.966(6) . ?
Zn2 O2 2.000(5) 2_576 ?
Zn3 O5 1.933(5) 2_576 ?
Zn3 O3 1.969(5) . ?
Zn3 O19 1.983(5) . ?
Zn3 O2 1.999(5) . ?
Zn4 O15 1.902(5) . ?
Zn4 O24 1.912(5) . ?
Zn4 O11 1.966(5) . ?
Zn4 O3 2.018(5) . ?
Zn5 O22 1.930(6) . ?
Zn5 O16 1.945(6) . ?
Zn5 O18 1.950(6) . ?
Zn5 O20 1.956(6) . ?
Zn6 O13 1.919(6) . ?
Zn6 O25 1.949(7) . ?
Zn6 O31 1.953(6) . ?
Zn6 O28 1.953(8) . ?
Zn7 O29 1.931(6) . ?
Zn7 O26 1.967(6) . ?
Zn7 O14 1.987(7) . ?
Zn7 O10 2.002(6) . ?
P1 O7 1.515(5) . ?
P1 O6 1.527(5) . ?
P1 O16 1.547(6) . ?
P1 O2 1.578(5) . ?
P2 O1 1.509(5) . ?
P2 O4 1.528(5) . ?
P2 O5 1.558(5) . ?
P2 O3 1.584(5) . ?
P3 O13 1.514(6) . ?
P3 O8 1.523(6) . ?
P3 O14 1.539(7) . ?
P3 O12 1.587(7) . ?
P4 O18 1.525(6) . ?
P4 O15 1.526(6) . ?
P4 O10 1.536(6) . ?
P4 O9 1.552(6) . ?
P5 O20 1.509(6) . ?
P5 O11 1.534(6) . ?
P5 O19 1.540(5) . ?
P5 O21 1.574(6) . ?
P6 O22 1.491(6) 1_455 ?
P6 O24 1.512(6) . ?
P6 O17 1.533(6) . ?
P6 O23 1.588(7) . ?
P7 O29 1.512(6) . ?
P7 O31 1.515(7) 2_677 ?
P7 O28 1.546(8) . ?
P7 O30 1.611(7) . ?
P8A P8B 0.806(7) . ?
P8A O26 1.448(9) 2_577 ?
P8A O25 1.452(9) . ?
P8A O27A 1.502(12) . ?
P8A O27C 1.533(16) . ?
P8A H4 1.57(11) . ?
P8B O27A 1.471(10) . ?
P8B O26 1.496(9) 2_577 ?
P8B O25 1.531(10) . ?
P8B O27B 1.549(7) . ?
P8B H3 1.49(11) . ?
O2 Zn2 2.000(5) 2_576 ?
O5 Zn3 1.933(5) 2_576 ?
O6 Zn2 1.930(5) 1_655 ?
O12 H1 0.8400 . ?
O22 P6 1.491(6) 1_655 ?
O23 H2 0.8400 . ?
O26 P8A 1.448(9) 2_577 ?
O26 P8B 1.496(9) 2_577 ?
O27B O27B 1.5633(3) 2_577 ?
O27B H3 0.954(12) . ?
O27C H4 0.97(2) . ?
O31 P7 1.515(7) 2_677 ?
N1 OW 1.49(12) 2_666 ?
N1 C8 1.51(2) . ?
N1 C7 1.54(2) . ?
N1 C11 1.60(2) . ?
N4 C4 1.446(19) . ?
N4 C2 1.490(18) . ?
N4 C3 1.629(18) . ?
N3 C5 1.45(2) . ?
N3 C6 1.49(2) . ?
N3 C1 1.573(18) . ?
C1 C2 1.49(2) . ?
C1 H1A 0.9900 . ?
C1 H1B 0.9900 . ?
C2 H3A 0.9900 . ?
C2 H3B 0.9900 . ?
C3 C5 1.40(2) . ?
C3 H4A 0.9900 . ?
C3 H4B 0.9900 . ?
C4 C6 1.40(2) . ?
C4 H6A 0.9900 . ?
C4 H6B 0.9900 . ?
C5 H8A 0.9900 . ?
C5 H8B 0.9900 . ?
C6 H9A 0.9900 . ?
C6 H9B 0.9900 . ?
C7 C12 1.43(2) . ?
C7 H10A 0.9900 . ?
C7 H10B 0.9900 . ?
C8 C9 1.39(2) . ?
C8 H11A 0.9900 . ?
C8 H11B 0.9900 . ?
C9 N2 1.46(2) . ?
C9 H12A 0.9900 . ?
C9 H12B 0.9900 . ?
C10 C11 1.28(2) . ?
C10 N2 1.43(2) . ?
C10 H13A 0.9900 . ?
C10 H13B 0.9900 . ?
C11 H14A 0.9900 . ?
C11 H14B 0.9900 . ?
C12 N2 1.55(2) . ?
C12 H15A 0.9900 . ?
C12 H15B 0.9900 . ?
OW N1 1.49(12) 2_666 ?
